data_4078777
loop_
_publ_author_name
'Lotz, Simon'
'van Jaarsveld, Nina A.'
'Liles, David C.'
'Crause, Chantelle'
'G\"orls, Helmar'
'Terblans, Yvette M.'

_publ_section_title
;
 Fischer Dinuclear and Mononuclear Bis-Carbene Complexes of Thiophene and
 Thiophene Derivatives
;
_journal_issue 15
_journal_name_full Organometallics
_journal_page_first 5371
_journal_paper_doi 10.1021/om300414y
_journal_volume 31
_journal_year 2012
_chemical_formula_moiety 'C18 H14 O6 S W'
_chemical_formula_sum 'C18 H14 O6 S W'
_chemical_formula_weight 542.20
_chemical_name_systematic
; 
[2,3-Di(ethoxymethylidenyl)-benzothiophene](tetracarbonyl)
tungsten    
;
_space_group_IT_number 14
_symmetry_cell_setting monoclinic
_symmetry_space_group_name_Hall '-P 2ybc'
_symmetry_space_group_name_H-M 'P 1 21/c 1'
_atom_sites_solution_hydrogens geom
_atom_sites_solution_primary direct
_atom_sites_solution_secondary difmap
_audit_creation_method SHELXL-97
_cell_angle_alpha 90.00
_cell_angle_beta 102.7720(10)
_cell_angle_gamma 90.00
_cell_formula_units_Z 4
_cell_length_a 7.2201(3)
_cell_length_b 26.3987(9)
_cell_length_c 10.0133(4)
_cell_measurement_reflns_used 9969
_cell_measurement_temperature 173(2)
_cell_measurement_theta_max 28.34
_cell_measurement_theta_min 2.22
_cell_volume 1861.33(12)
_computing_cell_refinement 'SAINT (Bruker, 2005)'
_computing_data_collection 'APEX2 (Bruker, 2005)'
_computing_data_reduction SAINT
_computing_molecular_graphics ' ORTEP-3 for Windows (Farrugia, 1997), POV-Ray (Cason, 2004)'
_computing_publication_material ' SHELXL-97 and PLATON (Spek, 2009) '
_computing_structure_refinement 'SHELXTL (Bruker, 2001) and SHELXL-97 (Sheldrick, 2008)'
_computing_structure_solution 'SHELXTS (Bruker, 2001)'
_diffrn_ambient_temperature 173(2)
_diffrn_measured_fraction_theta_full 0.999
_diffrn_measured_fraction_theta_max 0.999
_diffrn_measurement_device_type 'Bruker APEX-II CCD'
_diffrn_measurement_method '\f and \w scans'
_diffrn_radiation_monochromator graphite
_diffrn_radiation_source 'fine-focus sealed tube'
_diffrn_radiation_type MoK\a
_diffrn_radiation_wavelength 0.71073
_diffrn_reflns_av_R_equivalents 0.0345
_diffrn_reflns_av_sigmaI/netI 0.0213
_diffrn_reflns_limit_h_max 9
_diffrn_reflns_limit_h_min -9
_diffrn_reflns_limit_k_max 35
_diffrn_reflns_limit_k_min -35
_diffrn_reflns_limit_l_max 13
_diffrn_reflns_limit_l_min -13
_diffrn_reflns_number 32312
_diffrn_reflns_theta_full 28.36
_diffrn_reflns_theta_max 28.36
_diffrn_reflns_theta_min 1.54
_diffrn_standards_number 0
_exptl_absorpt_coefficient_mu 6.349
_exptl_absorpt_correction_T_max 0.386
_exptl_absorpt_correction_T_min 0.281
_exptl_absorpt_correction_type multi-scan
_exptl_absorpt_process_details 'SADABS (Bruker, 2005)'
_exptl_crystal_colour red-orange
_exptl_crystal_density_diffrn 1.935
_exptl_crystal_density_method 'not measured'
_exptl_crystal_description block
_exptl_crystal_F_000 1040
_exptl_crystal_size_max 0.22
_exptl_crystal_size_mid 0.19
_exptl_crystal_size_min 0.15
_refine_diff_density_max 0.945
_refine_diff_density_min -1.276
_refine_diff_density_rms 0.088
_refine_ls_extinction_method none
_refine_ls_goodness_of_fit_ref 1.085
_refine_ls_hydrogen_treatment constr
_refine_ls_matrix_type full
_refine_ls_number_parameters 237
_refine_ls_number_reflns 4663
_refine_ls_number_restraints 0
_refine_ls_restrained_S_all 1.085
_refine_ls_R_factor_all 0.0239
_refine_ls_R_factor_gt 0.0200
_refine_ls_shift/su_max 0.003
_refine_ls_shift/su_mean 0.000
_refine_ls_structure_factor_coef Fsqd
_refine_ls_weighting_details 'calc w=1/[\s^2^(Fo^2^)+(0.0123P)^2^+2.0218P] where P=(Fo^2^+2Fc^2^)/3'
_refine_ls_weighting_scheme calc
_refine_ls_wR_factor_gt 0.0392
_refine_ls_wR_factor_ref 0.0402
_reflns_number_gt 4221
_reflns_number_total 4663
_reflns_threshold_expression >2\s(I)
_cod_data_source_file om300414y_si_002.cif
_cod_data_source_block complex_7b_nina0062
_cod_original_sg_symbol_H-M 'P 21/c'
_cod_database_code 4078777

loop_
_symmetry_equiv_pos_as_xyz
'x, y, z'
'-x, y+1/2, -z+1/2'
'-x, -y, -z'
'x, -y-1/2, z-1/2'

loop_
_atom_site_label
_atom_site_type_symbol
_atom_site_fract_x
_atom_site_fract_y
_atom_site_fract_z
_atom_site_U_iso_or_equiv
_atom_site_adp_type
_atom_site_occupancy
_atom_site_symmetry_multiplicity
_atom_site_calc_flag
_atom_site_refinement_flags
W1 W 0.464969(15) 0.673852(4) 0.236487(10) 0.01821(3) Uani 1 1 d .
C1 C 0.5168(4) 0.74604(10) 0.2996(3) 0.0230(5) Uani 1 1 d .
O1 O 0.5351(3) 0.78832(8) 0.3275(2) 0.0375(5) Uani 1 1 d .
C2 C 0.2911(4) 0.70752(10) 0.0756(3) 0.0246(6) Uani 1 1 d .
O2 O 0.1931(3) 0.72982(8) -0.0114(2) 0.0389(5) Uani 1 1 d .
C3 C 0.6869(4) 0.67086(11) 0.1387(3) 0.0272(6) Uani 1 1 d .
O3 O 0.8087(3) 0.66702(9) 0.0846(2) 0.0438(6) Uani 1 1 d .
C4 C 0.2392(4) 0.66794(10) 0.3293(3) 0.0246(6) Uani 1 1 d .
O4 O 0.1110(3) 0.66277(8) 0.3771(2) 0.0394(5) Uani 1 1 d .
C5 C 0.4154(4) 0.59472(10) 0.1797(3) 0.0199(5) Uani 1 1 d .
O5 O 0.3020(3) 0.57001(7) 0.07888(19) 0.0247(4) Uani 1 1 d .
C6 C 0.6498(4) 0.63507(9) 0.4040(3) 0.0195(5) Uani 1 1 d .
O6 O 0.7694(3) 0.64701(7) 0.51926(18) 0.0226(4) Uani 1 1 d .
S1 S 0.77633(10) 0.53663(3) 0.49921(7) 0.02521(14) Uani 1 1 d .
C7 C 0.6471(4) 0.58028(9) 0.3870(3) 0.0213(5) Uani 1 1 d .
C8 C 0.5297(4) 0.55863(10) 0.2743(3) 0.0198(5) Uani 1 1 d .
C9 C 0.5392(4) 0.50353(9) 0.2763(3) 0.0193(5) Uani 1 1 d .
C10 C 0.6693(4) 0.48692(10) 0.3960(3) 0.0235(5) Uani 1 1 d .
C11 C 0.7026(4) 0.43534(10) 0.4245(3) 0.0278(6) Uani 1 1 d .
H11 H 0.7910 0.4246 0.5044 0.033 Uiso 1 1 calc R
C12 C 0.6028(4) 0.40071(10) 0.3329(3) 0.0304(6) Uani 1 1 d .
H12 H 0.6210 0.3655 0.3509 0.036 Uiso 1 1 calc R
C13 C 0.4756(4) 0.41654(11) 0.2140(3) 0.0307(6) Uani 1 1 d .
H13 H 0.4089 0.3919 0.1524 0.037 Uiso 1 1 calc R
C14 C 0.4451(4) 0.46762(10) 0.1845(3) 0.0257(6) Uani 1 1 d .
H14 H 0.3606 0.4779 0.1023 0.031 Uiso 1 1 calc R
C15 C 0.1731(4) 0.59889(11) -0.0262(3) 0.0271(6) Uani 1 1 d .
H15A H 0.2456 0.6216 -0.0746 0.033 Uiso 1 1 calc R
H15B H 0.0871 0.6198 0.0156 0.033 Uiso 1 1 calc R
C16 C 0.0608(5) 0.56128(13) -0.1242(3) 0.0368(7) Uani 1 1 d .
H16A H -0.0255 0.5793 -0.1982 0.055 Uiso 1 1 calc R
H16B H -0.0131 0.5397 -0.0756 0.055 Uiso 1 1 calc R
H16C H 0.1477 0.5402 -0.1628 0.055 Uiso 1 1 calc R
C17 C 0.7972(4) 0.70006(10) 0.5575(3) 0.0261(6) Uani 1 1 d .
H17A H 0.6756 0.7155 0.5663 0.031 Uiso 1 1 calc R
H17B H 0.8461 0.7189 0.4870 0.031 Uiso 1 1 calc R
C18 C 0.9389(5) 0.70179(12) 0.6927(3) 0.0351(7) Uani 1 1 d .
H18A H 0.9589 0.7370 0.7232 0.053 Uiso 1 1 calc R
H18B H 1.0597 0.6873 0.6819 0.053 Uiso 1 1 calc R
H18C H 0.8904 0.6822 0.7608 0.053 Uiso 1 1 calc R

loop_
_atom_site_aniso_label
_atom_site_aniso_U_11
_atom_site_aniso_U_22
_atom_site_aniso_U_33
_atom_site_aniso_U_23
_atom_site_aniso_U_13
_atom_site_aniso_U_12
W1 0.02073(6) 0.01453(5) 0.01852(5) 0.00059(4) 0.00249(4) 0.00179(4)
C1 0.0278(15) 0.0207(13) 0.0199(12) 0.0018(10) 0.0038(11) 0.0003(11)
O1 0.0560(15) 0.0183(10) 0.0383(12) -0.0023(9) 0.0106(11) -0.0010(10)
C2 0.0275(15) 0.0223(13) 0.0244(13) -0.0018(11) 0.0062(12) -0.0010(11)
O2 0.0422(13) 0.0380(12) 0.0315(11) 0.0108(10) -0.0032(10) 0.0108(10)
C3 0.0266(15) 0.0267(14) 0.0263(13) 0.0009(11) 0.0017(12) 0.0014(12)
O3 0.0338(13) 0.0574(16) 0.0446(13) 0.0022(11) 0.0180(11) 0.0061(11)
C4 0.0283(15) 0.0164(13) 0.0277(13) 0.0033(10) 0.0032(12) 0.0046(11)
O4 0.0369(13) 0.0374(13) 0.0495(14) 0.0085(10) 0.0215(11) 0.0051(10)
C5 0.0200(13) 0.0204(13) 0.0200(12) -0.0014(10) 0.0056(10) 0.0009(10)
O5 0.0245(10) 0.0229(10) 0.0234(9) -0.0029(8) -0.0023(8) 0.0017(8)
C6 0.0205(13) 0.0187(12) 0.0202(12) -0.0001(10) 0.0065(10) -0.0004(10)
O6 0.0262(10) 0.0170(9) 0.0216(9) -0.0019(7) -0.0009(8) 0.0002(7)
S1 0.0275(4) 0.0185(3) 0.0261(3) 0.0012(3) -0.0018(3) 0.0016(3)
C7 0.0227(13) 0.0176(12) 0.0232(13) 0.0025(10) 0.0042(11) 0.0024(10)
C8 0.0204(12) 0.0155(11) 0.0232(12) -0.0007(10) 0.0040(10) 0.0005(10)
C9 0.0224(13) 0.0123(11) 0.0231(12) -0.0008(10) 0.0052(11) 0.0013(10)
C10 0.0234(14) 0.0184(13) 0.0278(13) -0.0008(11) 0.0040(11) -0.0005(10)
C11 0.0271(15) 0.0196(13) 0.0352(15) 0.0042(12) 0.0036(12) 0.0037(11)
C12 0.0339(16) 0.0138(12) 0.0452(18) 0.0005(12) 0.0123(14) 0.0001(11)
C13 0.0293(15) 0.0220(14) 0.0411(17) -0.0061(12) 0.0085(13) -0.0017(12)
C14 0.0250(14) 0.0207(13) 0.0300(14) -0.0013(11) 0.0032(11) 0.0003(11)
C15 0.0259(15) 0.0256(14) 0.0263(14) 0.0012(11) -0.0018(12) 0.0049(11)
C16 0.0313(17) 0.0388(18) 0.0350(16) -0.0017(14) -0.0042(14) -0.0039(14)
C17 0.0321(15) 0.0172(13) 0.0256(13) -0.0031(10) -0.0007(12) 0.0012(11)
C18 0.0402(18) 0.0280(16) 0.0308(15) -0.0051(12) -0.0059(13) -0.0014(13)

loop_
_atom_type_symbol
_atom_type_description
_atom_type_scat_dispersion_real
_atom_type_scat_dispersion_imag
_atom_type_scat_source
C C 0.0033 0.0016 'International Tables Vol C Tables 4.2.6.8 and 6.1.1.4'
H H 0.0000 0.0000 'International Tables Vol C Tables 4.2.6.8 and 6.1.1.4'
O O 0.0106 0.0060 'International Tables Vol C Tables 4.2.6.8 and 6.1.1.4'
S S 0.1246 0.1234 'International Tables Vol C Tables 4.2.6.8 and 6.1.1.4'
W W -0.8490 6.8722 'International Tables Vol C Tables 4.2.6.8 and 6.1.1.4'

loop_
_geom_angle_atom_site_label_1
_geom_angle_atom_site_label_2
_geom_angle_atom_site_label_3
_geom_angle
C1 W1 C2 82.73(11)
C1 W1 C4 92.33(10)
C2 W1 C4 88.79(11)
C1 W1 C3 94.33(11)
C2 W1 C3 92.84(11)
C4 W1 C3 173.29(10)
C1 W1 C6 99.50(10)
C2 W1 C6 177.71(10)
C4 W1 C6 91.63(10)
C3 W1 C6 86.49(10)
C1 W1 C5 176.93(10)
C2 W1 C5 100.19(10)
C4 W1 C5 86.81(10)
C3 W1 C5 86.50(10)
C6 W1 C5 77.59(10)
O1 C1 W1 174.8(2)
O2 C2 W1 175.3(2)
O3 C3 W1 177.1(3)
O4 C4 W1 176.8(3)
O5 C5 C8 109.8(2)
O5 C5 W1 135.39(19)
C8 C5 W1 114.82(18)
C5 O5 C15 118.8(2)
O6 C6 C7 109.2(2)
O6 C6 W1 137.77(18)
C7 C6 W1 113.00(18)
C6 O6 C17 119.1(2)
C7 S1 C10 90.67(13)
C8 C7 C6 119.9(2)
C8 C7 S1 113.67(19)
C6 C7 S1 126.4(2)
C7 C8 C9 112.6(2)
C7 C8 C5 114.7(2)
C9 C8 C5 132.7(3)
C14 C9 C10 118.9(2)
C14 C9 C8 131.2(3)
C10 C9 C8 109.9(2)
C11 C10 C9 121.6(3)
C11 C10 S1 125.3(2)
C9 C10 S1 113.11(19)
C12 C11 C10 117.9(3)
C12 C11 H11 121.1
C10 C11 H11 121.1
C11 C12 C13 121.1(3)
C11 C12 H12 119.5
C13 C12 H12 119.5
C14 C13 C12 121.0(3)
C14 C13 H13 119.5
C12 C13 H13 119.5
C9 C14 C13 119.4(3)
C9 C14 H14 120.3
C13 C14 H14 120.3
O5 C15 C16 107.0(2)
O5 C15 H15A 110.3
C16 C15 H15A 110.3
O5 C15 H15B 110.3
C16 C15 H15B 110.3
H15A C15 H15B 108.6
C15 C16 H16A 109.5
C15 C16 H16B 109.5
H16A C16 H16B 109.5
C15 C16 H16C 109.5
H16A C16 H16C 109.5
H16B C16 H16C 109.5
O6 C17 C18 107.0(2)
O6 C17 H17A 110.3
C18 C17 H17A 110.3
O6 C17 H17B 110.3
C18 C17 H17B 110.3
H17A C17 H17B 108.6
C17 C18 H18A 109.5
C17 C18 H18B 109.5
H18A C18 H18B 109.5
C17 C18 H18C 109.5
H18A C18 H18C 109.5
H18B C18 H18C 109.5

loop_
_geom_bond_atom_site_label_1
_geom_bond_atom_site_label_2
_geom_bond_distance
W1 C1 2.017(3)
W1 C2 2.017(3)
W1 C4 2.053(3)
W1 C3 2.055(3)
W1 C6 2.157(3)
W1 C5 2.174(3)
C1 O1 1.151(3)
C2 O2 1.155(3)
C3 O3 1.135(3)
C4 O4 1.140(3)
C5 O5 1.323(3)
C5 C8 1.463(4)
O5 C15 1.456(3)
C6 O6 1.318(3)
C6 C7 1.456(3)
O6 C17 1.454(3)
S1 C7 1.731(3)
S1 C10 1.742(3)
C7 C8 1.377(4)
C8 C9 1.456(3)
C9 C14 1.388(4)
C9 C10 1.420(4)
C10 C11 1.401(4)
C11 C12 1.380(4)
C11 H11 0.9500
C12 C13 1.397(4)
C12 H12 0.9500
C13 C14 1.388(4)
C13 H13 0.9500
C14 H14 0.9500
C15 C16 1.502(4)
C15 H15A 0.9900
C15 H15B 0.9900
C16 H16A 0.9800
C16 H16B 0.9800
C16 H16C 0.9800
C17 C18 1.506(4)
C17 H17A 0.9900
C17 H17B 0.9900
C18 H18A 0.9800
C18 H18B 0.9800
C18 H18C 0.9800

loop_
_geom_torsion_atom_site_label_1
_geom_torsion_atom_site_label_2
_geom_torsion_atom_site_label_3
_geom_torsion_atom_site_label_4
_geom_torsion
C2 W1 C5 O5 -4.1(3)
C4 W1 C5 O5 84.1(3)
C3 W1 C5 O5 -96.4(3)
C6 W1 C5 O5 176.4(3)
C2 W1 C5 C8 177.31(17)
C4 W1 C5 C8 -94.49(18)
C3 W1 C5 C8 85.05(19)
C6 W1 C5 C8 -2.12(17)
C8 C5 O5 C15 179.0(2)
W1 C5 O5 C15 0.4(4)
C1 W1 C6 O6 -0.1(3)
C4 W1 C6 O6 -92.8(3)
C3 W1 C6 O6 93.7(3)
C5 W1 C6 O6 -179.2(3)
C1 W1 C6 C7 -178.92(18)
C4 W1 C6 C7 88.44(19)
C3 W1 C6 C7 -85.12(19)
C5 W1 C6 C7 2.07(17)
C7 C6 O6 C17 179.4(2)
W1 C6 O6 C17 0.6(4)
O6 C6 C7 C8 179.0(2)
W1 C6 C7 C8 -1.9(3)
O6 C6 C7 S1 0.7(3)
W1 C6 C7 S1 179.85(14)
C10 S1 C7 C8 -1.1(2)
C10 S1 C7 C6 177.3(2)
C6 C7 C8 C9 -177.7(2)
S1 C7 C8 C9 0.8(3)
C6 C7 C8 C5 0.0(3)
S1 C7 C8 C5 178.54(18)
O5 C5 C8 C7 -177.1(2)
W1 C5 C8 C7 1.8(3)
O5 C5 C8 C9 0.0(4)
W1 C5 C8 C9 178.9(2)
C7 C8 C9 C14 179.7(3)
C5 C8 C9 C14 2.5(5)
C7 C8 C9 C10 0.0(3)
C5 C8 C9 C10 -177.2(3)
C14 C9 C10 C11 -1.0(4)
C8 C9 C10 C11 178.8(2)
C14 C9 C10 S1 179.5(2)
C8 C9 C10 S1 -0.8(3)
C7 S1 C10 C11 -178.5(3)
C7 S1 C10 C9 1.0(2)
C9 C10 C11 C12 -0.7(4)
S1 C10 C11 C12 178.8(2)
C10 C11 C12 C13 1.3(4)
C11 C12 C13 C14 -0.2(4)
C10 C9 C14 C13 2.1(4)
C8 C9 C14 C13 -177.6(3)
C12 C13 C14 C9 -1.6(4)
C5 O5 C15 C16 -178.9(2)
C6 O6 C17 C18 179.6(2)
